data_7008623
loop_
_publ_author_name
'McGrath, Thomas D.'
'Stone, F Gordon A'
'Sukcharoenphon, Kengkaj'

_publ_section_title
;
 Substitution, cage functionalization, and oxidation of the
 charge-compensated triruthenium monocarbollide cluster complex
 [1-SMe2-2,2-(CO)2-7,11-(mu-H)2-2,7,11-{Ru2(CO)6}-closo-2,1-RuCB10H8].
;
_journal_issue 15
_journal_name_full 'Dalton transactions (Cambridge, England : 2003)'
_journal_page_first 2500
_journal_page_last 2507
_journal_paper_doi 10.1039/b505243b
_journal_year 2005
_chemical_formula_sum 'C13 H25 B10 O7 P Ru3 S'
_chemical_formula_weight 767.67
_chemical_name_systematic
;
?
;
_space_group_IT_number 14
_symmetry_cell_setting monoclinic
_symmetry_space_group_name_Hall '-P 2yn'
_symmetry_space_group_name_H-M 'P 1 21/n 1'
_atom_sites_solution_hydrogens geom
_atom_sites_solution_primary direct
_atom_sites_solution_secondary difmap
_audit_creation_method SHELXL-97
_cell_angle_alpha 90.00
_cell_angle_beta 97.692(2)
_cell_angle_gamma 90.00
_cell_formula_units_Z 4
_cell_length_a 10.7732(6)
_cell_length_b 11.7293(6)
_cell_length_c 21.4925(11)
_cell_measurement_reflns_used 7034
_cell_measurement_temperature 110(2)
_cell_measurement_theta_max 34.72
_cell_measurement_theta_min 2.25
_cell_volume 2691.4(2)
_computing_cell_refinement 'Bruker APEX2 (Bruker, 2003)'
_computing_data_collection 'Bruker APEX2 (Bruker, 2003)'
_computing_data_reduction 'Bruker APEX2 (Bruker, 2003)'
_computing_molecular_graphics 'Bruker SHELXTL (Bruker, 2000)'
_computing_publication_material 'Bruker SHELXTL (Bruker, 2000)'
_computing_structure_refinement 'Bruker SHELXTL (Bruker, 2000)'
_computing_structure_solution 'Bruker SHELXTL (Bruker, 2000)'
_diffrn_ambient_temperature 110(2)
_diffrn_measured_fraction_theta_full 0.999
_diffrn_measured_fraction_theta_max 0.991
_diffrn_measurement_device_type 'Bruker-Nonius X8 Apex CCD area detector'
_diffrn_measurement_method 'phi and omega scans'
_diffrn_radiation_monochromator graphite
_diffrn_radiation_source 'fine-focus sealed tube'
_diffrn_radiation_type MoK\a
_diffrn_radiation_wavelength 0.71073
_diffrn_reflns_av_R_equivalents 0.0491
_diffrn_reflns_av_sigmaI/netI 0.0389
_diffrn_reflns_limit_h_max 19
_diffrn_reflns_limit_h_min -19
_diffrn_reflns_limit_k_max 21
_diffrn_reflns_limit_k_min -21
_diffrn_reflns_limit_l_max 39
_diffrn_reflns_limit_l_min -38
_diffrn_reflns_number 123745
_diffrn_reflns_theta_full 37.50
_diffrn_reflns_theta_max 40.66
_diffrn_reflns_theta_min 1.91
_exptl_absorpt_coefficient_mu 1.831
_exptl_absorpt_correction_T_max 0.8396
_exptl_absorpt_correction_T_min 0.6815
_exptl_absorpt_correction_type multi-scan
_exptl_absorpt_process_details 'SADABS (Bruker, 2003)'
_exptl_crystal_colour orange
_exptl_crystal_density_diffrn 1.895
_exptl_crystal_density_method 'not measured'
_exptl_crystal_description block
_exptl_crystal_F_000 1488
_exptl_crystal_size_max 0.29
_exptl_crystal_size_mid 0.16
_exptl_crystal_size_min 0.11
_refine_diff_density_max 1.582
_refine_diff_density_min -0.581
_refine_diff_density_rms 0.126
_refine_ls_extinction_method none
_refine_ls_goodness_of_fit_ref 1.059
_refine_ls_hydrogen_treatment mixed
_refine_ls_matrix_type full
_refine_ls_number_parameters 358
_refine_ls_number_reflns 17217
_refine_ls_number_restraints 6
_refine_ls_restrained_S_all 1.059
_refine_ls_R_factor_all 0.0453
_refine_ls_R_factor_gt 0.0275
_refine_ls_shift/su_max 0.002
_refine_ls_shift/su_mean 0.000
_refine_ls_structure_factor_coef Fsqd
_refine_ls_weighting_details 'calc w=1/[\s^2^(Fo^2^)+(0.0267P)^2^+0.2023P] where P=(Fo^2^+2Fc^2^)/3'
_refine_ls_weighting_scheme calc
_refine_ls_wR_factor_gt 0.0589
_refine_ls_wR_factor_ref 0.0626
_reflns_number_gt 13106
_reflns_number_total 17217
_reflns_threshold_expression >2sigma(I)
_cod_data_source_file b505243b.txt
_cod_data_source_block 4
_cod_depositor_comments
;
The following automatic conversions were performed:
'_symmetry_cell_setting' value 'Monoclinic' changed to 'monoclinic'
according to '/home/saulius/struct/CIF-dictionaries/cif_core.dic'
dictionary named 'cif_core.dic' version 2.4.1 from 2010-06-29.

Automatic conversion script
Id: cif_fix_enum 1527 2010-12-29 10:47:43Z saulius 
;
_cod_original_sg_symbol_H-M 'P2(1)/n '
_cod_database_code 7008623

loop_
_symmetry_equiv_pos_as_xyz
'x, y, z'
'-x+1/2, y+1/2, -z+1/2'
'-x, -y, -z'
'x-1/2, -y-1/2, z-1/2'

loop_
_atom_site_label
_atom_site_type_symbol
_atom_site_fract_x
_atom_site_fract_y
_atom_site_fract_z
_atom_site_U_iso_or_equiv
_atom_site_adp_type
_atom_site_occupancy
_atom_site_symmetry_multiplicity
_atom_site_calc_flag
_atom_site_refinement_flags
_atom_site_disorder_assembly
_atom_site_disorder_group
Ru1 Ru 0.246624(8) 0.266317(8) 0.111449(4) 0.01488(2) Uani 1 1 d . A .
Ru2 Ru 0.387091(9) 0.081169(8) 0.163527(4) 0.01562(2) Uani 1 1 d . . .
Ru3 Ru 0.133495(8) 0.057611(8) 0.114370(5) 0.01566(2) Uani 1 1 d . A .
C1 C 0.26402(11) 0.37937(10) 0.02895(6) 0.01682(19) Uani 1 1 d . . .
B3 B 0.40752(12) 0.32103(11) 0.06198(7) 0.0180(2) Uani 1 1 d . A .
H3 H 0.4789 0.3653 0.0963 0.022 Uiso 1 1 calc R . .
B4 B 0.37884(13) 0.36686(12) -0.01832(7) 0.0193(2) Uani 1 1 d . A .
H4 H 0.4308 0.4412 -0.0349 0.023 Uiso 1 1 calc R . .
B5 B 0.21917(13) 0.34110(12) -0.04798(7) 0.0193(2) Uani 1 1 d . A .
H5 H 0.1661 0.3981 -0.0840 0.023 Uiso 1 1 calc R . .
B6 B 0.14409(12) 0.27877(11) 0.01373(7) 0.0175(2) Uani 1 1 d . A .
H6 H 0.0426 0.2953 0.0166 0.021 Uiso 1 1 calc R . .
B7 B 0.38045(12) 0.16701(11) 0.06088(6) 0.0169(2) Uani 1 1 d . A .
H7 H 0.4441(16) 0.0916(15) 0.0838(8) 0.020 Uiso 1 1 d . A .
B8 B 0.45353(13) 0.23388(12) 0.00086(7) 0.0190(2) Uani 1 1 d . . .
H8 H 0.5551 0.2199 -0.0028 0.023 Uiso 1 1 calc R A .
B9 B 0.33756(14) 0.24719(12) -0.06693(7) 0.0204(2) Uani 1 1 d . A .
H9 H 0.3630 0.2414 -0.1157 0.024 Uiso 1 1 calc R . .
B10 B 0.19243(13) 0.19225(12) -0.04746(7) 0.0187(2) Uani 1 1 d . . .
H10 H 0.1213 0.1506 -0.0831 0.022 Uiso 1 1 calc R A .
B11 B 0.22108(12) 0.14236(11) 0.03133(6) 0.0168(2) Uani 1 1 d . A .
H11 H 0.1788(16) 0.0497(14) 0.0381(9) 0.020 Uiso 1 1 d . . .
B12 B 0.33819(13) 0.12532(12) -0.01854(7) 0.0184(2) Uani 1 1 d . A .
H12 H 0.3637 0.0395 -0.0358 0.022 Uiso 1 1 calc R . .
C11 C 0.33898(14) 0.31148(11) 0.18916(7) 0.0257(3) Uani 1 1 d . . .
O11 O 0.39179(14) 0.35011(10) 0.23428(6) 0.0429(3) Uani 1 1 d . A .
C12 C 0.09646(13) 0.31381(11) 0.14188(6) 0.0217(2) Uani 1 1 d . . .
O12 O 0.00506(10) 0.34540(9) 0.15807(6) 0.0310(2) Uani 1 1 d . A .
C13 C 0.34987(12) 0.07344(11) 0.24547(6) 0.0212(2) Uani 1 1 d . A .
O13 O 0.33516(11) 0.07004(10) 0.29746(5) 0.0311(2) Uani 1 1 d . . .
C14 C 0.41184(12) -0.07659(11) 0.16443(7) 0.0222(2) Uani 1 1 d . A .
O14 O 0.42482(11) -0.17307(9) 0.16681(6) 0.0326(2) Uani 1 1 d . . .
C15 C 0.13393(11) -0.10478(11) 0.11639(7) 0.0217(2) Uani 1 1 d . . .
O15 O 0.13523(10) -0.20218(9) 0.11567(6) 0.0326(2) Uani 1 1 d . A .
C16 C 0.08883(12) 0.07744(11) 0.19600(7) 0.0212(2) Uani 1 1 d . . .
O16 O 0.05429(11) 0.09443(10) 0.24316(5) 0.0301(2) Uani 1 1 d . A .
C17 C -0.03679(12) 0.08975(10) 0.07663(6) 0.0208(2) Uani 1 1 d . . .
O17 O -0.13678(10) 0.11113(9) 0.05596(6) 0.0301(2) Uani 1 1 d . A .
S S 0.21253(3) 0.51962(3) 0.048330(16) 0.01903(5) Uani 1 1 d . A .
C21 C 0.33837(12) 0.57648(11) 0.10244(7) 0.0216(2) Uani 1 1 d . . .
H21A H 0.3535 0.5268 0.1393 0.032 Uiso 1 1 calc R A .
H21B H 0.3160 0.6530 0.1155 0.032 Uiso 1 1 calc R . .
H21C H 0.4143 0.5807 0.0821 0.032 Uiso 1 1 calc R . .
C22 C 0.22422(14) 0.61278(11) -0.01725(7) 0.0256(3) Uani 1 1 d . . .
H22A H 0.2114 0.6918 -0.0048 0.038 Uiso 1 1 calc R A .
H22B H 0.1602 0.5921 -0.0522 0.038 Uiso 1 1 calc R . .
H22C H 0.3074 0.6051 -0.0304 0.038 Uiso 1 1 calc R . .
P1 P 0.59891(3) 0.12508(3) 0.201756(16) 0.02182(6) Uani 0.771(11) 1 d P A 1
C311 C 0.6794(4) 0.2384(2) 0.16570(19) 0.0342(8) Uani 0.771(11) 1 d PU A 1
H31A H 0.6413 0.3119 0.1738 0.051 Uiso 0.771(11) 1 calc PR A 1
H31B H 0.6722 0.2255 0.1203 0.051 Uiso 0.771(11) 1 calc PR A 1
H31C H 0.7680 0.2390 0.1836 0.051 Uiso 0.771(11) 1 calc PR A 1
C321 C 0.7055(2) 0.0044(2) 0.19376(14) 0.0330(6) Uani 0.771(11) 1 d P A 1
H32A H 0.7915 0.0267 0.2098 0.049 Uiso 0.771(11) 1 calc PR A 1
H32B H 0.7007 -0.0169 0.1494 0.049 Uiso 0.771(11) 1 calc PR A 1
H32C H 0.6808 -0.0608 0.2179 0.049 Uiso 0.771(11) 1 calc PR A 1
C331 C 0.6316(3) 0.1565(4) 0.28405(13) 0.0442(8) Uani 0.771(11) 1 d P A 1
H33A H 0.7209 0.1735 0.2949 0.066 Uiso 0.771(11) 1 calc PR A 1
H33B H 0.6096 0.0905 0.3083 0.066 Uiso 0.771(11) 1 calc PR A 1
H33C H 0.5820 0.2226 0.2938 0.066 Uiso 0.771(11) 1 calc PR A 1
P1A P 0.59891(3) 0.12508(3) 0.201756(16) 0.02182(6) Uani 0.229(11) 1 d P A 2
C312 C 0.6846(14) 0.199(3) 0.1503(7) 0.089(8) Uani 0.229(11) 1 d PU A 2
H31D H 0.6515 0.2762 0.1439 0.133 Uiso 0.229(11) 1 calc PR A 2
H31E H 0.6770 0.1587 0.1100 0.133 Uiso 0.229(11) 1 calc PR A 2
H31F H 0.7729 0.2021 0.1685 0.133 Uiso 0.229(11) 1 calc PR A 2
C322 C 0.6788(14) 0.0068(14) 0.235(2) 0.151(17) Uani 0.229(11) 1 d P A 2
H32D H 0.7589 0.0311 0.2585 0.227 Uiso 0.229(11) 1 calc PR A 2
H32E H 0.6942 -0.0467 0.2021 0.227 Uiso 0.229(11) 1 calc PR A 2
H32F H 0.6284 -0.0306 0.2640 0.227 Uiso 0.229(11) 1 calc PR A 2
C332 C 0.6196(11) 0.228(3) 0.2712(8) 0.082(7) Uani 0.229(11) 1 d P A 2
H33D H 0.5820 0.3022 0.2581 0.123 Uiso 0.229(11) 1 calc PR A 2
H33E H 0.7091 0.2389 0.2857 0.123 Uiso 0.229(11) 1 calc PR A 2
H33F H 0.5784 0.1974 0.3055 0.123 Uiso 0.229(11) 1 calc PR A 2

loop_
_atom_site_aniso_label
_atom_site_aniso_U_11
_atom_site_aniso_U_22
_atom_site_aniso_U_33
_atom_site_aniso_U_23
_atom_site_aniso_U_13
_atom_site_aniso_U_12
Ru1 0.01906(4) 0.01095(4) 0.01504(4) -0.00056(3) 0.00373(3) -0.00147(3)
Ru2 0.01802(4) 0.01297(4) 0.01569(4) 0.00024(3) 0.00157(3) -0.00096(3)
Ru3 0.01733(4) 0.01185(4) 0.01798(4) 0.00007(3) 0.00300(3) -0.00223(3)
C1 0.0182(5) 0.0137(4) 0.0192(5) 0.0004(4) 0.0049(4) -0.0013(4)
B3 0.0180(5) 0.0155(5) 0.0205(6) 0.0000(4) 0.0029(4) -0.0018(4)
B4 0.0194(5) 0.0189(6) 0.0207(6) 0.0023(5) 0.0069(5) -0.0007(4)
B5 0.0221(6) 0.0194(6) 0.0170(6) 0.0015(4) 0.0043(5) -0.0008(4)
B6 0.0178(5) 0.0168(5) 0.0183(6) 0.0006(4) 0.0039(4) -0.0010(4)
B7 0.0178(5) 0.0152(5) 0.0177(5) -0.0008(4) 0.0025(4) -0.0010(4)
B8 0.0190(5) 0.0178(5) 0.0207(6) -0.0005(5) 0.0045(4) -0.0005(4)
B9 0.0223(6) 0.0214(6) 0.0183(6) 0.0002(5) 0.0060(5) 0.0013(5)
B10 0.0198(5) 0.0186(6) 0.0176(6) -0.0006(4) 0.0028(4) -0.0005(4)
B11 0.0188(5) 0.0152(5) 0.0167(5) -0.0010(4) 0.0037(4) -0.0015(4)
B12 0.0201(5) 0.0160(5) 0.0194(6) -0.0021(4) 0.0041(4) -0.0008(4)
C11 0.0377(7) 0.0159(5) 0.0223(6) -0.0009(4) 0.0002(5) -0.0016(5)
O11 0.0712(9) 0.0236(5) 0.0283(6) -0.0063(4) -0.0141(6) -0.0005(6)
C12 0.0281(6) 0.0154(5) 0.0228(6) -0.0003(4) 0.0081(5) -0.0013(4)
O12 0.0313(5) 0.0264(5) 0.0386(6) -0.0013(4) 0.0167(4) 0.0026(4)
C13 0.0233(5) 0.0184(5) 0.0225(6) 0.0023(4) 0.0051(4) 0.0001(4)
O13 0.0377(6) 0.0344(6) 0.0228(5) 0.0036(4) 0.0099(4) 0.0010(4)
C14 0.0221(5) 0.0183(5) 0.0261(6) -0.0009(4) 0.0032(4) -0.0009(4)
O14 0.0328(5) 0.0175(4) 0.0472(7) -0.0012(4) 0.0047(5) 0.0025(4)
C15 0.0191(5) 0.0180(5) 0.0277(6) 0.0014(4) 0.0021(4) -0.0007(4)
O15 0.0300(5) 0.0157(4) 0.0507(7) 0.0001(4) 0.0005(5) -0.0003(4)
C16 0.0228(5) 0.0179(5) 0.0230(6) 0.0034(4) 0.0041(4) -0.0004(4)
O16 0.0371(5) 0.0297(5) 0.0254(5) 0.0024(4) 0.0110(4) 0.0024(4)
C17 0.0241(5) 0.0142(5) 0.0242(6) -0.0019(4) 0.0032(4) -0.0026(4)
O17 0.0248(5) 0.0226(5) 0.0407(6) -0.0014(4) -0.0035(4) 0.0004(4)
S 0.02014(12) 0.01348(12) 0.02459(14) 0.00177(10) 0.00713(11) 0.00037(9)
C21 0.0252(6) 0.0155(5) 0.0253(6) -0.0034(4) 0.0076(5) -0.0010(4)
C22 0.0312(6) 0.0171(5) 0.0289(7) 0.0070(5) 0.0058(5) 0.0015(5)
P1 0.02137(14) 0.02392(16) 0.01909(14) 0.00058(12) -0.00121(11) -0.00407(11)
C311 0.0242(10) 0.0316(12) 0.045(2) 0.0104(10) -0.0013(12) -0.0080(8)
C321 0.0214(9) 0.0281(11) 0.0473(15) -0.0026(9) -0.0033(8) 0.0015(7)
C331 0.0342(12) 0.077(2) 0.0195(10) -0.0145(12) -0.0018(8) -0.0076(14)
P1A 0.02137(14) 0.02392(16) 0.01909(14) 0.00058(12) -0.00121(11) -0.00407(11)
C312 0.027(5) 0.21(2) 0.030(6) 0.025(10) -0.001(4) -0.046(10)
C322 0.035(6) 0.063(9) 0.33(5) 0.095(17) -0.058(14) -0.005(6)
C332 0.034(5) 0.16(2) 0.052(8) -0.048(10) -0.012(5) -0.025(8)

loop_
_atom_type_symbol
_atom_type_description
_atom_type_scat_dispersion_real
_atom_type_scat_dispersion_imag
_atom_type_scat_source
C C 0.0033 0.0016 'International Tables Vol C Tables 4.2.6.8 and 6.1.1.4'
H H 0.0000 0.0000 'International Tables Vol C Tables 4.2.6.8 and 6.1.1.4'
B B 0.0013 0.0007 'International Tables Vol C Tables 4.2.6.8 and 6.1.1.4'
O O 0.0106 0.0060 'International Tables Vol C Tables 4.2.6.8 and 6.1.1.4'
P P 0.1023 0.0942 'International Tables Vol C Tables 4.2.6.8 and 6.1.1.4'
S S 0.1246 0.1234 'International Tables Vol C Tables 4.2.6.8 and 6.1.1.4'
Ru Ru -1.2594 0.8363 'International Tables Vol C Tables 4.2.6.8 and 6.1.1.4'

loop_
_geom_angle_atom_site_label_1
_geom_angle_atom_site_label_2
_geom_angle_atom_site_label_3
_geom_angle
_geom_angle_site_symmetry_1
_geom_angle_site_symmetry_3
_geom_angle_publ_flag
C11 Ru1 C12 89.17(6) . . ?
C11 Ru1 C1 116.14(5) . . ?
C12 Ru1 C1 105.25(5) . . ?
C11 Ru1 B11 148.35(6) . . ?
C12 Ru1 B11 115.48(5) . . ?
C1 Ru1 B11 77.93(5) . . ?
C11 Ru1 B6 159.81(5) . . ?
C12 Ru1 B6 88.17(5) . . ?
C1 Ru1 B6 45.88(4) . . ?
B11 Ru1 B6 47.84(5) . . ?
C11 Ru1 B7 105.99(6) . . ?
C12 Ru1 B7 161.26(5) . . ?
C1 Ru1 B7 78.28(5) . . ?
B11 Ru1 B7 46.55(5) . . ?
B6 Ru1 B7 81.26(5) . . ?
C11 Ru1 B3 89.43(6) . . ?
C12 Ru1 B3 145.38(5) . . ?
C1 Ru1 B3 45.96(5) . . ?
B11 Ru1 B3 81.07(5) . . ?
B6 Ru1 B3 81.52(5) . . ?
B7 Ru1 B3 48.10(5) . . ?
C11 Ru1 Ru3 114.27(4) . . ?
C12 Ru1 Ru3 81.53(4) . . ?
C1 Ru1 Ru3 129.14(3) . . ?
B11 Ru1 Ru3 55.17(3) . . ?
B6 Ru1 Ru3 85.11(3) . . ?
B7 Ru1 Ru3 82.18(3) . . ?
B3 Ru1 Ru3 129.82(3) . . ?
C11 Ru1 Ru2 70.91(4) . . ?
C12 Ru1 Ru2 121.90(4) . . ?
C1 Ru1 Ru2 132.72(3) . . ?
B11 Ru1 Ru2 78.92(4) . . ?
B6 Ru1 Ru2 126.74(3) . . ?
B7 Ru1 Ru2 56.08(4) . . ?
B3 Ru1 Ru2 90.05(4) . . ?
Ru3 Ru1 Ru2 60.983(5) . . ?
C13 Ru2 C14 89.46(6) . . ?
C13 Ru2 H7 173.6(5) . . ?
C14 Ru2 H7 90.6(5) . . ?
C13 Ru2 P1 90.11(4) . . ?
C14 Ru2 P1 94.70(4) . . ?
H7 Ru2 P1 83.5(5) . . ?
C13 Ru2 B7 154.24(5) . . ?
C14 Ru2 B7 114.11(5) . . ?
H7 Ru2 B7 28.8(5) . . ?
P1 Ru2 B7 97.76(3) . . ?
C13 Ru2 Ru1 104.08(4) . . ?
C14 Ru2 Ru1 147.40(4) . . ?
H7 Ru2 Ru1 79.2(5) . . ?
P1 Ru2 Ru1 114.436(10) . . ?
B7 Ru2 Ru1 50.38(3) . . ?
C13 Ru2 Ru3 91.68(4) . . ?
C14 Ru2 Ru3 92.10(4) . . ?
H7 Ru2 Ru3 94.7(5) . . ?
P1 Ru2 Ru3 172.980(10) . . ?
B7 Ru2 Ru3 77.83(3) . . ?
Ru1 Ru2 Ru3 58.545(4) . . ?
H11 Ru3 C16 175.8(6) . . ?
H11 Ru3 C15 88.2(5) . . ?
C16 Ru3 C15 95.85(6) . . ?
H11 Ru3 C17 89.2(6) . . ?
C16 Ru3 C17 91.15(6) . . ?
C15 Ru3 C17 101.71(5) . . ?
H11 Ru3 B11 29.7(5) . . ?
C16 Ru3 B11 146.04(5) . . ?
C15 Ru3 B11 116.13(5) . . ?
C17 Ru3 B11 93.08(5) . . ?
H11 Ru3 Ru1 81.2(6) . . ?
C16 Ru3 Ru1 94.61(4) . . ?
C15 Ru3 Ru1 153.41(4) . . ?
C17 Ru3 Ru1 102.44(4) . . ?
B11 Ru3 Ru1 51.61(3) . . ?
H11 Ru3 Ru2 88.8(6) . . ?
C16 Ru3 Ru2 89.68(4) . . ?
C15 Ru3 Ru2 95.19(4) . . ?
C17 Ru3 Ru2 162.90(4) . . ?
B11 Ru3 Ru2 76.97(3) . . ?
Ru1 Ru3 Ru2 60.472(4) . . ?
B4 C1 B5 62.51(8) . . ?
B4 C1 B6 113.98(9) . . ?
B5 C1 B6 62.49(8) . . ?
B4 C1 B3 62.46(8) . . ?
B5 C1 B3 114.02(9) . . ?
B6 C1 B3 113.72(9) . . ?
B4 C1 S 119.04(8) . . ?
B5 C1 S 113.89(8) . . ?
B6 C1 S 114.62(8) . . ?
B3 C1 S 123.03(8) . . ?
B4 C1 Ru1 124.28(8) . . ?
B5 C1 Ru1 124.32(8) . . ?
B6 C1 Ru1 67.10(6) . . ?
B3 C1 Ru1 67.11(6) . . ?
S C1 Ru1 107.23(6) . . ?
C1 B3 B8 104.02(10) . . ?
C1 B3 B4 57.60(7) . . ?
B8 B3 B4 59.55(8) . . ?
C1 B3 B7 104.48(9) . . ?
B8 B3 B7 58.99(7) . . ?
B4 B3 B7 106.06(9) . . ?
C1 B3 Ru1 66.93(6) . . ?
B8 B3 Ru1 119.51(8) . . ?
B4 B3 Ru1 119.78(8) . . ?
B7 B3 Ru1 65.92(6) . . ?
C1 B4 B9 105.92(9) . . ?
C1 B4 B8 106.17(9) . . ?
B9 B4 B8 60.76(8) . . ?
C1 B4 B5 59.03(7) . . ?
B9 B4 B5 59.96(8) . . ?
B8 B4 B5 108.67(10) . . ?
C1 B4 B3 59.94(7) . . ?
B9 B4 B3 109.10(10) . . ?
B8 B4 B3 59.99(8) . . ?
B5 B4 B3 109.12(9) . . ?
C1 B5 B10 106.05(9) . . ?
C1 B5 B9 105.36(10) . . ?
B10 B5 B9 60.75(8) . . ?
C1 B5 B4 58.47(7) . . ?
B10 B5 B4 108.40(10) . . ?
B9 B5 B4 59.80(8) . . ?
C1 B5 B6 59.54(7) . . ?
B10 B5 B6 60.31(8) . . ?
B9 B5 B6 108.97(10) . . ?
B4 B5 B6 108.27(10) . . ?
C1 B6 B10 103.85(9) . . ?
C1 B6 B5 57.97(7) . . ?
B10 B6 B5 59.05(8) . . ?
C1 B6 B11 104.47(9) . . ?
B10 B6 B11 59.03(7) . . ?
B5 B6 B11 105.87(9) . . ?
C1 B6 Ru1 67.03(6) . . ?
B10 B6 Ru1 119.67(8) . . ?
B5 B6 Ru1 120.21(8) . . ?
B11 B6 Ru1 66.06(6) . . ?
H7 B7 B11 120.4(8) . . ?
H7 B7 B12 104.7(9) . . ?
B11 B7 B12 59.95(7) . . ?
H7 B7 B8 110.0(9) . . ?
B11 B7 B8 108.26(10) . . ?
B12 B7 B8 60.41(8) . . ?
H7 B7 B3 130.5(8) . . ?
B11 B7 B3 108.10(9) . . ?
B12 B7 B3 107.71(9) . . ?
B8 B7 B3 59.28(7) . . ?
H7 B7 Ru1 124.1(9) . . ?
B11 B7 Ru1 66.67(6) . . ?
B12 B7 Ru1 120.66(8) . . ?
B8 B7 Ru1 119.81(8) . . ?
B3 B7 Ru1 65.97(6) . . ?
H7 B7 Ru2 50.6(9) . . ?
B11 B7 Ru2 99.67(7) . . ?
B12 B7 Ru2 137.33(8) . . ?
B8 B7 Ru2 151.96(8) . . ?
B3 B7 Ru2 114.47(8) . . ?
Ru1 B7 Ru2 73.54(4) . . ?
B4 B8 B7 108.92(9) . . ?
B4 B8 B3 60.46(8) . . ?
B7 B8 B3 61.72(8) . . ?
B4 B8 B12 106.96(10) . . ?
B7 B8 B12 59.65(8) . . ?
B3 B8 B12 109.05(9) . . ?
B4 B8 B9 59.41(8) . . ?
B7 B8 B9 107.41(9) . . ?
B3 B8 B9 108.40(10) . . ?
B12 B8 B9 59.09(8) . . ?
B12 B9 B4 108.25(10) . . ?
B12 B9 B5 108.27(10) . . ?
B4 B9 B5 60.24(8) . . ?
B12 B9 B10 60.42(8) . . ?
B4 B9 B10 107.79(9) . . ?
B5 B9 B10 59.53(8) . . ?
B12 B9 B8 60.29(8) . . ?
B4 B9 B8 59.82(8) . . ?
B5 B9 B8 108.15(10) . . ?
B10 B9 B8 108.27(10) . . ?
B5 B10 B11 108.83(10) . . ?
B5 B10 B12 107.38(9) . . ?
B11 B10 B12 59.55(8) . . ?
B5 B10 B9 59.72(8) . . ?
B11 B10 B9 107.15(10) . . ?
B12 B10 B9 59.11(8) . . ?
B5 B10 B6 60.64(8) . . ?
B11 B10 B6 61.21(8) . . ?
B12 B10 B6 108.72(10) . . ?
B9 B10 B6 108.42(10) . . ?
H11 B11 B7 118.1(9) . . ?
H11 B11 B12 106.6(9) . . ?
B7 B11 B12 60.10(8) . . ?
H11 B11 B10 113.3(9) . . ?
B7 B11 B10 108.88(9) . . ?
B12 B11 B10 60.55(8) . . ?
H11 B11 B6 130.9(8) . . ?
B7 B11 B6 108.90(9) . . ?
B12 B11 B6 108.37(9) . . ?
B10 B11 B6 59.76(8) . . ?
H11 B11 Ru1 120.3(9) . . ?
B7 B11 Ru1 66.78(6) . . ?
B12 B11 Ru1 120.89(8) . . ?
B10 B11 Ru1 120.37(8) . . ?
B6 B11 Ru1 66.11(6) . . ?
H11 B11 Ru3 47.4(9) . . ?
B7 B11 Ru3 105.38(8) . . ?
B12 B11 Ru3 143.39(9) . . ?
B10 B11 Ru3 145.73(8) . . ?
B6 B11 Ru3 108.18(7) . . ?
Ru1 B11 Ru3 73.22(4) . . ?
B9 B12 B11 108.52(10) . . ?
B9 B12 B7 108.86(10) . . ?
B11 B12 B7 59.95(7) . . ?
B9 B12 B8 60.62(8) . . ?
B11 B12 B8 107.88(9) . . ?
B7 B12 B8 59.94(8) . . ?
B9 B12 B10 60.46(8) . . ?
B11 B12 B10 59.90(8) . . ?
B7 B12 B10 108.24(9) . . ?
B8 B12 B10 108.56(10) . . ?
O11 C11 Ru1 172.95(13) . . ?
O12 C12 Ru1 177.13(13) . . ?
O13 C13 Ru2 175.44(12) . . ?
O14 C14 Ru2 177.58(13) . . ?
O15 C15 Ru3 177.78(13) . . ?
O16 C16 Ru3 174.70(12) . . ?
O17 C17 Ru3 177.82(12) . . ?
C21 S C22 98.97(7) . . ?
C21 S C1 105.07(6) . . ?
C22 S C1 108.48(6) . . ?
C331 P1 C311 103.21(16) . . ?
C331 P1 C321 101.94(16) . . ?
C311 P1 C321 100.58(14) . . ?
C331 P1 Ru2 115.96(10) . . ?
C311 P1 Ru2 120.14(12) . . ?
C321 P1 Ru2 112.47(8) . . ?

loop_
_geom_bond_atom_site_label_1
_geom_bond_atom_site_label_2
_geom_bond_distance
_geom_bond_site_symmetry_2
_geom_bond_publ_flag
Ru1 C11 1.9014(14) . ?
Ru1 C12 1.9075(13) . ?
Ru1 C1 2.2419(12) . ?
Ru1 B11 2.2422(13) . ?
Ru1 B6 2.2431(14) . ?
Ru1 B7 2.2442(13) . ?
Ru1 B3 2.2450(13) . ?
Ru1 Ru3 2.73905(17) . ?
Ru1 Ru2 2.79383(16) . ?
Ru2 C13 1.8600(13) . ?
Ru2 C14 1.8693(13) . ?
Ru2 H7 1.901(18) . ?
Ru2 P1 2.3761(4) . ?
Ru2 B7 2.4174(14) . ?
Ru2 Ru3 2.8078(2) . ?
Ru3 H11 1.773(18) . ?
Ru3 C16 1.8946(14) . ?
Ru3 C15 1.9052(13) . ?
Ru3 C17 1.9409(13) . ?
Ru3 B11 2.3483(13) . ?
C1 B4 1.7089(17) . ?
C1 B5 1.7190(19) . ?
C1 B6 1.7480(17) . ?
C1 B3 1.7516(18) . ?
C1 S 1.8026(12) . ?
B3 B8 1.786(2) . ?
B3 B4 1.795(2) . ?
B3 B7 1.8296(19) . ?
B4 B9 1.771(2) . ?
B4 B8 1.778(2) . ?
B4 B5 1.779(2) . ?
B5 B10 1.770(2) . ?
B5 B9 1.773(2) . ?
B5 B6 1.7986(19) . ?
B6 B10 1.7928(19) . ?
B6 B11 1.8186(19) . ?
B7 H7 1.185(17) . ?
B7 B11 1.7727(19) . ?
B7 B12 1.775(2) . ?
B7 B8 1.7806(19) . ?
B8 B12 1.7890(19) . ?
B8 B9 1.795(2) . ?
B9 B12 1.767(2) . ?
B9 B10 1.7916(19) . ?
B10 B11 1.779(2) . ?
B10 B12 1.791(2) . ?
B11 H11 1.195(17) . ?
B11 B12 1.7728(18) . ?
C11 O11 1.1496(18) . ?
C12 O12 1.1487(16) . ?
C13 O13 1.1501(17) . ?
C14 O14 1.1405(16) . ?
C15 O15 1.1427(16) . ?
C16 O16 1.1430(17) . ?
C17 O17 1.1369(17) . ?
S C21 1.7925(14) . ?
S C22 1.8011(14) . ?
P1 C331 1.795(3) . ?
P1 C311 1.816(3) . ?
P1 C321 1.845(2) . ?
